data_2221742
loop_
_publ_author_name
'Hou, Guang-Yang'
'Zhou, Li-Na'
'Yin, Qiu-Xiang'
'Su, Wei-Yi'
'Mao, Hui-Lin'

_publ_section_title
;
 Imidazolium 3-nitrobenzoate
;
_journal_coeditor_code IS2403
_journal_issue 5
_journal_name_full 'Acta Crystallographica Section E'
_journal_page_first o1038
_journal_paper_doi 10.1107/S1600536809013142
_journal_volume 65
_journal_year 2009
_chemical_formula_iupac 'C3 H5 N2 + , C7 H4 N O4 -'
_chemical_formula_moiety 'C3 H5 N2 + , C7 H4 N O4 -'
_chemical_formula_sum 'C10 H9 N3 O4'
_chemical_formula_weight 235.20
_chemical_name_common '1H-imidazol-3-ium 3-nitrobenzoate'
_chemical_name_systematic
;
Imidazolium 3-nitrobenzoate
;
_space_group_IT_number 14
_symmetry_cell_setting monoclinic
_symmetry_space_group_name_Hall '-P 2ybc'
_symmetry_space_group_name_H-M 'P 1 21/c 1'
_atom_sites_solution_hydrogens geom
_atom_sites_solution_primary direct
_atom_sites_solution_secondary difmap
_audit_creation_method SHELXL-97
_cell_angle_alpha 90.00
_cell_angle_beta 106.38(3)
_cell_angle_gamma 90.00
_cell_formula_units_Z 4
_cell_length_a 12.209(2)
_cell_length_b 12.081(2)
_cell_length_c 7.3216(15)
_cell_measurement_reflns_used 6213
_cell_measurement_temperature 298(2)
_cell_measurement_theta_max 27.51
_cell_measurement_theta_min 3.35
_cell_volume 1036.1(4)
_computing_cell_refinement '<i>RAPID-AUTO</i> (Rigaku/MSC, 2004)'
_computing_data_collection '<i>RAPID-AUTO</i> (Rigaku/MSC, 2004)'
_computing_data_reduction 'CrystalStructure (Rigaku/MSC, 2004)'
_computing_molecular_graphics 'SHELXTL (Sheldrick, 2008)'
_computing_publication_material 'SHELXL97 (Sheldrick, 2008)'
_computing_structure_refinement 'SHELXL97 (Sheldrick, 2008)'
_computing_structure_solution 'SHELXS97 (Sheldrick, 2008)'
_diffrn_ambient_temperature 298(2)
_diffrn_measured_fraction_theta_full 0.996
_diffrn_measured_fraction_theta_max 0.996
_diffrn_measurement_device_type 'Rigaku R-AXIS RAPID IP area-detector'
_diffrn_measurement_method \w
_diffrn_radiation_monochromator graphite
_diffrn_radiation_source 'rotating anode'
_diffrn_radiation_type MoK\a
_diffrn_radiation_wavelength 0.71073
_diffrn_reflns_av_R_equivalents 0.0512
_diffrn_reflns_av_sigmaI/netI 0.0426
_diffrn_reflns_limit_h_max 14
_diffrn_reflns_limit_h_min -15
_diffrn_reflns_limit_k_max 15
_diffrn_reflns_limit_k_min -15
_diffrn_reflns_limit_l_max 9
_diffrn_reflns_limit_l_min -9
_diffrn_reflns_number 10057
_diffrn_reflns_theta_full 27.48
_diffrn_reflns_theta_max 27.48
_diffrn_reflns_theta_min 3.35
_exptl_absorpt_coefficient_mu 0.119
_exptl_absorpt_correction_T_max 0.9843
_exptl_absorpt_correction_T_min 0.9562
_exptl_absorpt_correction_type multi-scan
_exptl_absorpt_process_details '(<i>ABSCOR</i>; Higashi, 1995)'
_exptl_crystal_colour colourless
_exptl_crystal_density_diffrn 1.508
_exptl_crystal_density_method 'not measured'
_exptl_crystal_description block
_exptl_crystal_F_000 488
_exptl_crystal_size_max 0.38
_exptl_crystal_size_mid 0.21
_exptl_crystal_size_min 0.13
_refine_diff_density_max 0.196
_refine_diff_density_min -0.166
_refine_ls_extinction_coef 0.019(3)
_refine_ls_extinction_expression Fc^*^=kFc[1+0.001xFc^2^\l^3^/sin(2\q)]^-1/4^
_refine_ls_extinction_method 'SHELXL97 (Sheldrick, 2008)'
_refine_ls_goodness_of_fit_ref 1.021
_refine_ls_hydrogen_treatment mixed
_refine_ls_matrix_type full
_refine_ls_number_parameters 163
_refine_ls_number_reflns 2369
_refine_ls_number_restraints 0
_refine_ls_restrained_S_all 1.021
_refine_ls_R_factor_all 0.0777
_refine_ls_R_factor_gt 0.0421
_refine_ls_shift/su_max 0.000
_refine_ls_shift/su_mean 0.000
_refine_ls_structure_factor_coef Fsqd
_refine_ls_weighting_details 'calc w=1/[\s^2^(Fo^2^)+(0.0443P)^2^+0.1735P] where P=(Fo^2^+2Fc^2^)/3'
_refine_ls_weighting_scheme calc
_refine_ls_wR_factor_gt 0.0930
_refine_ls_wR_factor_ref 0.1075
_reflns_number_gt 1571
_reflns_number_total 2369
_reflns_threshold_expression I>2\s(I)
_cod_data_source_file is2403.cif
_cod_data_source_block I
_cod_original_cell_volume 1036.1(3)
_cod_original_sg_symbol_H-M 'P 21/c'
_cod_database_code 2221742
_cod_database_fobs_code 2221742

loop_
_symmetry_equiv_pos_as_xyz
'x, y, z'
'-x, y+1/2, -z+1/2'
'-x, -y, -z'
'x, -y-1/2, z-1/2'

loop_
_atom_site_type_symbol
_atom_site_label
_atom_site_fract_x
_atom_site_fract_y
_atom_site_fract_z
_atom_site_U_iso_or_equiv
_atom_site_adp_type
_atom_site_calc_flag
_atom_site_refinement_flags
_atom_site_occupancy
_atom_site_disorder_assembly
_atom_site_disorder_group
C C1 0.25763(13) 0.52628(15) 0.1825(3) 0.0382(4) Uani d . 1 . .
C C2 0.35926(13) 0.45955(14) 0.1673(2) 0.0337(4) Uani d . 1 . .
C C3 0.34637(15) 0.36098(15) 0.0674(3) 0.0409(4) Uani d . 1 . .
H H3A 0.2733 0.3348 0.0082 0.049 Uiso calc R 1 . .
C C4 0.44008(17) 0.30055(16) 0.0538(3) 0.0470(5) Uani d . 1 . .
H H4A 0.4294 0.2345 -0.0142 0.056 Uiso calc R 1 . .
C C5 0.54890(16) 0.33750(16) 0.1401(3) 0.0463(5) Uani d . 1 . .
H H5A 0.6125 0.2971 0.1332 0.056 Uiso calc R 1 . .
C C6 0.56048(14) 0.43670(15) 0.2374(2) 0.0373(4) Uani d . 1 . .
C C7 0.46907(13) 0.49843(14) 0.2524(2) 0.0352(4) Uani d . 1 . .
H H7A 0.4804 0.5652 0.3183 0.042 Uiso calc R 1 . .
C C8 0.05956(14) 0.80035(16) 0.3479(3) 0.0417(4) Uani d . 1 . .
H H8 0.1048 0.8624 0.3490 0.050 Uiso calc R 1 . .
C C9 0.00096(16) 0.63117(17) 0.3339(3) 0.0509(5) Uani d . 1 . .
H H9 -0.0009 0.5545 0.3227 0.061 Uiso calc R 1 . .
C C10 -0.08242(16) 0.69552(17) 0.3607(3) 0.0485(5) Uani d . 1 . .
H H10 -0.1528 0.6721 0.3719 0.058 Uiso calc R 1 . .
N N1 0.67578(12) 0.48134(15) 0.3229(2) 0.0460(4) Uani d . 1 . .
H H1 0.160(2) 0.670(2) 0.304(3) 0.084(8) Uiso d . 1 . .
H H2 -0.0847(18) 0.865(2) 0.384(3) 0.066(6) Uiso d . 1 . .
N N2 -0.04454(13) 0.80152(14) 0.3686(2) 0.0432(4) Uani d . 1 . .
N N3 0.08885(12) 0.69827(13) 0.3259(2) 0.0423(4) Uani d . 1 . .
O O1 0.16009(9) 0.48714(11) 0.1101(2) 0.0507(4) Uani d . 1 . .
O O2 0.27753(10) 0.61707(11) 0.2665(2) 0.0510(4) Uani d . 1 . .
O O3 0.68555(10) 0.56865(13) 0.4101(2) 0.0574(4) Uani d . 1 . .
O O4 0.75732(11) 0.42975(14) 0.3012(2) 0.0721(5) Uani d . 1 . .

loop_
_atom_site_aniso_label
_atom_site_aniso_U_11
_atom_site_aniso_U_22
_atom_site_aniso_U_33
_atom_site_aniso_U_12
_atom_site_aniso_U_13
_atom_site_aniso_U_23
C1 0.0339(8) 0.0330(10) 0.0495(11) -0.0009(7) 0.0148(8) 0.0051(8)
C2 0.0350(8) 0.0296(9) 0.0380(9) 0.0006(7) 0.0129(7) 0.0043(7)
C3 0.0442(9) 0.0352(10) 0.0444(10) -0.0038(8) 0.0143(8) 0.0009(8)
C4 0.0624(12) 0.0311(10) 0.0527(11) 0.0026(8) 0.0246(10) -0.0023(9)
C5 0.0506(11) 0.0402(11) 0.0548(12) 0.0155(8) 0.0256(9) 0.0076(9)
C6 0.0340(8) 0.0392(10) 0.0406(10) 0.0064(7) 0.0139(7) 0.0082(8)
C7 0.0363(8) 0.0310(9) 0.0411(9) 0.0023(7) 0.0157(8) 0.0010(7)
N1 0.0340(8) 0.0561(11) 0.0499(10) 0.0087(7) 0.0152(7) 0.0108(8)
O1 0.0309(6) 0.0412(8) 0.0769(10) -0.0044(5) 0.0100(6) -0.0008(7)
O2 0.0354(6) 0.0370(8) 0.0836(10) -0.0003(5) 0.0215(7) -0.0128(7)
O3 0.0398(7) 0.0578(10) 0.0742(10) -0.0063(6) 0.0154(7) -0.0032(8)
O4 0.0378(7) 0.0952(14) 0.0870(12) 0.0218(8) 0.0234(8) -0.0012(10)
C8 0.0346(9) 0.0400(11) 0.0514(11) -0.0031(7) 0.0137(8) -0.0015(9)
C9 0.0518(11) 0.0373(11) 0.0667(13) -0.0075(9) 0.0221(10) -0.0067(10)
C10 0.0375(9) 0.0534(13) 0.0583(12) -0.0082(8) 0.0194(9) -0.0060(10)
N2 0.0373(8) 0.0435(10) 0.0500(9) 0.0054(7) 0.0144(7) -0.0031(7)
N3 0.0352(8) 0.0413(9) 0.0523(9) 0.0039(7) 0.0153(7) -0.0048(7)

loop_
_atom_type_symbol
_atom_type_description
_atom_type_scat_dispersion_real
_atom_type_scat_dispersion_imag
_atom_type_scat_source
C C 0.0033 0.0016 'International Tables Vol C Tables 4.2.6.8 and 6.1.1.4'
H H 0.0000 0.0000 'International Tables Vol C Tables 4.2.6.8 and 6.1.1.4'
N N 0.0061 0.0033 'International Tables Vol C Tables 4.2.6.8 and 6.1.1.4'
O O 0.0106 0.0060 'International Tables Vol C Tables 4.2.6.8 and 6.1.1.4'

loop_
_geom_angle_atom_site_label_1
_geom_angle_atom_site_label_2
_geom_angle_atom_site_label_3
_geom_angle_site_symmetry_1
_geom_angle_site_symmetry_3
_geom_angle
_geom_angle_publ_flag
N3 C8 N2 . . 109.25(16) ?
N3 C8 H8 . . 125.4 ?
N2 C8 H8 . . 125.4 ?
C10 C9 N3 . . 107.59(17) ?
C10 C9 H9 . . 126.2 ?
N3 C9 H9 . . 126.2 ?
C9 C10 N2 . . 106.85(16) ?
C9 C10 H10 . . 126.6 ?
N2 C10 H10 . . 126.6 ?
C8 N2 C10 . . 108.20(16) ?
C8 N2 H2 . . 125.1(14) ?
C10 N2 H2 . . 126.7(14) ?
C8 N3 C9 . . 108.11(15) ?
C8 N3 H1 . . 128.8(14) ?
C9 N3 H1 . . 123.1(14) ?
O2 C1 O1 . . 124.82(16) ?
O2 C1 C2 . . 117.12(14) ?
O1 C1 C2 . . 118.06(16) ?
C3 C2 C7 . . 118.62(15) ?
C3 C2 C1 . . 121.69(15) ?
C7 C2 C1 . . 119.68(15) ?
C2 C3 C4 . . 121.27(17) ?
C2 C3 H3A . . 119.4 ?
C4 C3 H3A . . 119.4 ?
C5 C4 C3 . . 120.45(18) ?
C5 C4 H4A . . 119.8 ?
C3 C4 H4A . . 119.8 ?
C4 C5 C6 . . 117.64(16) ?
C4 C5 H5A . . 121.2 ?
C6 C5 H5A . . 121.2 ?
C7 C6 C5 . . 123.07(17) ?
C7 C6 N1 . . 117.95(16) ?
C5 C6 N1 . . 118.93(15) ?
C6 C7 C2 . . 118.93(16) ?
C6 C7 H7A . . 120.5 ?
C2 C7 H7A . . 120.5 ?
O3 N1 O4 . . 123.05(17) ?
O3 N1 C6 . . 118.65(14) ?
O4 N1 C6 . . 118.29(17) ?

loop_
_geom_bond_atom_site_label_1
_geom_bond_atom_site_label_2
_geom_bond_site_symmetry_2
_geom_bond_distance
_geom_bond_publ_flag
C8 N3 . 1.307(2) ?
C8 N2 . 1.322(2) ?
C8 H8 . 0.9300 ?
C9 C10 . 1.339(3) ?
C9 N3 . 1.359(2) ?
C9 H9 . 0.9300 ?
C10 N2 . 1.357(2) ?
C10 H10 . 0.9300 ?
N2 H2 . 0.94(2) ?
N3 H1 . 0.99(2) ?
C1 O2 . 1.247(2) ?
C1 O1 . 1.252(2) ?
C1 C2 . 1.510(2) ?
C2 C3 . 1.383(2) ?
C2 C7 . 1.391(2) ?
C3 C4 . 1.384(3) ?
C3 H3A . 0.9300 ?
C4 C5 . 1.375(3) ?
C4 H4A . 0.9300 ?
C5 C6 . 1.381(2) ?
C5 H5A . 0.9300 ?
C6 C7 . 1.372(2) ?
C6 N1 . 1.472(2) ?
C7 H7A . 0.9300 ?
N1 O3 . 1.221(2) ?
N1 O4 . 1.2223(19) ?

loop_
_geom_hbond_atom_site_label_D
_geom_hbond_atom_site_label_H
_geom_hbond_atom_site_label_A
_geom_hbond_site_symmetry_A
_geom_hbond_distance_DH
_geom_hbond_distance_HA
_geom_hbond_distance_DA
_geom_hbond_angle_DHA
N3 H1 O2 . 0.99(2) 1.66(2) 2.6502(18) 177(2)
N2 H2 O1 2 0.94(2) 1.74(2) 2.677(2) 175(2)

loop_
_geom_torsion_atom_site_label_1
_geom_torsion_atom_site_label_2
_geom_torsion_atom_site_label_3
_geom_torsion_atom_site_label_4
_geom_torsion_site_symmetry_1
_geom_torsion_site_symmetry_2
_geom_torsion_site_symmetry_3
_geom_torsion_site_symmetry_4
_geom_torsion
_geom_torsion_publ_flag
N3 C9 C10 N2 . . . . 0.1(2) ?
N3 C8 N2 C10 . . . . 0.5(2) ?
C9 C10 N2 C8 . . . . -0.4(2) ?
N2 C8 N3 C9 . . . . -0.4(2) ?
C10 C9 N3 C8 . . . . 0.2(2) ?
O2 C1 C2 C3 . . . . -176.11(16) ?
O1 C1 C2 C3 . . . . 3.7(3) ?
O2 C1 C2 C7 . . . . 2.6(2) ?
O1 C1 C2 C7 . . . . -177.59(16) ?
C7 C2 C3 C4 . . . . 1.0(3) ?
C1 C2 C3 C4 . . . . 179.79(16) ?
C2 C3 C4 C5 . . . . 0.0(3) ?
C3 C4 C5 C6 . . . . -0.8(3) ?
C4 C5 C6 C7 . . . . 0.5(3) ?
C4 C5 C6 N1 . . . . -176.88(16) ?
C5 C6 C7 C2 . . . . 0.5(3) ?
N1 C6 C7 C2 . . . . 177.96(14) ?
C3 C2 C7 C6 . . . . -1.3(2) ?
C1 C2 C7 C6 . . . . 179.92(15) ?
C7 C6 N1 O3 . . . . 3.0(2) ?
C5 C6 N1 O3 . . . . -179.45(16) ?
C7 C6 N1 O4 . . . . -176.07(16) ?
C5 C6 N1 O4 . . . . 1.5(2) ?

loop_
_cod_related_entry_id
_cod_related_entry_database
_cod_related_entry_code
1 ChemSpider 21135134
